data_1550253
loop_
_publ_author_name
'Fargher, Hazel'
'Lau, Nathanael'
'Zakharov, Lev'
'Haley, Michael M.'
'Johnson, Darren'
'Pluth, Michael D.'

_publ_section_title
;
 Expanding Reversible Chalcogenide Binding: Supramolecular Receptors for
 the Hydroselenide (HSe--) Anion
;
_journal_name_full 'Chemical Science'
_journal_paper_doi 10.1039/C8SC03968B
_journal_year 2019
_chemical_formula_sum 'C36 H31 F18 N4 O3'
_chemical_formula_weight 909.65
_space_group_crystal_system triclinic
_space_group_IT_number 2
_space_group_name_Hall '-P 1'
_space_group_name_H-M_alt 'P -1'
_symmetry_space_group_name_Hall '-P 1'
_symmetry_space_group_name_H-M 'P -1'
_atom_sites_solution_hydrogens geom
_audit_creation_method SHELXL-2014/7
_audit_update_record
;
2018-06-02 deposited with the CCDC.
2018-11-19 downloaded from the CCDC.
;
_cell_angle_alpha 103.008(3)
_cell_angle_beta 102.996(3)
_cell_angle_gamma 105.924(3)
_cell_formula_units_Z 4
_cell_length_a 13.8015(7)
_cell_length_b 18.0488(9)
_cell_length_c 18.1383(9)
_cell_measurement_reflns_used 8306
_cell_measurement_temperature 173(2)
_cell_measurement_theta_max 64.94
_cell_measurement_theta_min 3.12
_cell_volume 4030.4(4)
_computing_cell_refinement 'Bruker SAINT'
_computing_data_collection 'Bruker APEX2'
_computing_data_reduction 'Bruker SAINT'
_computing_molecular_graphics 'Bruker SHELXTL'
_computing_publication_material 'Bruker SHELXTL'
_computing_structure_refinement 'SHELXL-2014/7 (Sheldrick, 2014)'
_computing_structure_solution 'SHELXS-97 (Sheldrick 2008)'
_diffrn_ambient_temperature 173(2)
_diffrn_measured_fraction_theta_full 1.000
_diffrn_measured_fraction_theta_max 1.000
_diffrn_measurement_device_type 'Bruker APEX II CCD'
_diffrn_measurement_method '\f and \w scans'
_diffrn_radiation_type CuK\a
_diffrn_radiation_wavelength 1.54178
_diffrn_reflns_av_R_equivalents 0.0611
_diffrn_reflns_av_unetI/netI 0.0809
_diffrn_reflns_Laue_measured_fraction_full 1.000
_diffrn_reflns_Laue_measured_fraction_max 1.000
_diffrn_reflns_limit_h_max 13
_diffrn_reflns_limit_h_min -13
_diffrn_reflns_limit_k_max 17
_diffrn_reflns_limit_k_min -17
_diffrn_reflns_limit_l_max 17
_diffrn_reflns_limit_l_min -18
_diffrn_reflns_number 29791
_diffrn_reflns_point_group_measured_fraction_full 1.000
_diffrn_reflns_point_group_measured_fraction_max 1.000
_diffrn_reflns_theta_full 49.991
_diffrn_reflns_theta_max 49.991
_diffrn_reflns_theta_min 2.626
_diffrn_source 'Incoatec I\mS'
_exptl_absorpt_coefficient_mu 1.372
_exptl_absorpt_correction_T_max 0.7528
_exptl_absorpt_correction_T_min 0.6598
_exptl_absorpt_correction_type multi-scan
_exptl_absorpt_process_details SADABS
_exptl_crystal_colour colorless
_exptl_crystal_density_diffrn 1.499
_exptl_crystal_description cut-block
_exptl_crystal_F_000 1844
_exptl_crystal_recrystallization_method 'Re-crystallisation from solvent: CH2Cl2, Hexane'
_exptl_crystal_size_max 0.090
_exptl_crystal_size_mid 0.040
_exptl_crystal_size_min 0.010
_platon_squeeze_details
; 
Two highly disordered hexane solvent molecules, C6H14, 
50 electrons, were treated by SQUEEZE. 
;
_refine_diff_density_max 0.672
_refine_diff_density_min -0.343
_refine_diff_density_rms 0.050
_refine_ls_extinction_method none
_refine_ls_goodness_of_fit_ref 1.047
_refine_ls_hydrogen_treatment constr
_refine_ls_matrix_type full
_refine_ls_number_parameters 1118
_refine_ls_number_reflns 8261
_refine_ls_number_restraints 6
_refine_ls_restrained_S_all 1.056
_refine_ls_R_factor_all 0.0899
_refine_ls_R_factor_gt 0.0656
_refine_ls_shift/su_max 0.001
_refine_ls_shift/su_mean 0.000
_refine_ls_structure_factor_coef Fsqd
_refine_ls_weighting_details 'w=1/[\s^2^(Fo^2^)+(0.0593P)^2^+6.4001P] where P=(Fo^2^+2Fc^2^)/3'
_refine_ls_weighting_scheme calc
_refine_ls_wR_factor_gt 0.1674
_refine_ls_wR_factor_ref 0.1761
_reflns_Friedel_coverage 0.000
_reflns_number_gt 6669
_reflns_number_total 8261
_reflns_threshold_expression 'I > 2\s(I)'
_cod_data_source_file c8sc03968b2.cif
_cod_data_source_block cu_mplu65_0m_a_sqd
_cod_database_code 1550253
_shelx_shelxl_version_number 2014/7
_shelx_space_group_comment
; 
The symmetry employed for this shelxl refinement is uniquely defined 
by the following loop, which should always be used as a source of 
symmetry information in preference to the above space-group names. 
They are only intended as comments. 
;
_shelx_estimated_absorpt_t_min 0.886
_shelx_estimated_absorpt_t_max 0.986
_platon_squeeze_void_probe_radius 1.20

loop_
_space_group_symop_operation_xyz
'x, y, z'
'-x, -y, -z'

loop_
_atom_site_label
_atom_site_type_symbol
_atom_site_fract_x
_atom_site_fract_y
_atom_site_fract_z
_atom_site_U_iso_or_equiv
_atom_site_adp_type
_atom_site_occupancy
_atom_site_site_symmetry_order
_atom_site_calc_flag
_atom_site_refinement_flags_posn
_atom_site_refinement_flags_adp
_atom_site_refinement_flags_occupancy
O1 O 0.9733(2) 0.6224(2) 0.95368(19) 0.0592(9) Uani 1 1 d . . .
O2 O 0.6805(2) 0.30034(18) 1.0990(2) 0.0537(8) Uani 1 1 d . . .
O3 O 0.4031(2) 0.42227(19) 1.0674(2) 0.0538(8) Uani 1 1 d . . .
N1 N 0.7892(2) 0.4976(2) 1.1263(2) 0.0393(9) Uani 1 1 d . . .
N2 N 0.8049(3) 0.5718(2) 0.9529(2) 0.0500(10) Uani 1 1 d . . .
H2A H 0.7396 0.5702 0.9334 0.060 Uiso 1 1 calc R U .
N3 N 0.8522(3) 0.3529(2) 1.1064(2) 0.0465(9) Uani 1 1 d . . .
H3A H 0.9016 0.3453 1.0852 0.056 Uiso 1 1 calc R U .
N4 N 0.5593(3) 0.4056(2) 1.1074(2) 0.0420(9) Uani 1 1 d . . .
H4A H 0.5959 0.3727 1.1085 0.050 Uiso 1 1 calc R U .
F1 F 0.5392(2) 0.6142(2) 0.74860(18) 0.0773(9) Uani 1 1 d . . .
F2 F 0.6101(3) 0.6280(3) 0.6590(2) 0.1287(18) Uani 1 1 d . . .
F3 F 0.5745(3) 0.7236(2) 0.7204(3) 0.1125(14) Uani 1 1 d . . .
F4 F 0.9036(3) 0.93744(19) 0.9138(2) 0.0993(12) Uani 1 1 d . . .
F5 F 1.0442(2) 0.90696(17) 0.93287(18) 0.0762(9) Uani 1 1 d . . .
F6 F 0.9634(2) 0.90513(18) 0.81715(19) 0.0810(9) Uani 1 1 d . . .
F7 F 0.4317(6) 0.0909(7) 0.8629(6) 0.206(5) Uani 0.869(12) 1 d . . P
F8 F 0.4431(5) 0.1060(4) 0.7577(6) 0.154(4) Uani 0.869(12) 1 d . . P
F9 F 0.5057(3) 0.0264(3) 0.7965(5) 0.143(4) Uani 0.869(12) 1 d . . P
F8A F 0.494(2) 0.0537(19) 0.7471(15) 0.064(10) Uiso 0.131(12) 1 d . . P
F7A F 0.4278(19) 0.1142(13) 0.8059(17) 0.039(8) Uiso 0.131(12) 1 d . . P
F9A F 0.4743(19) 0.0485(14) 0.8664(14) 0.049(9) Uiso 0.131(12) 1 d . . P
F10 F 0.8058(3) 0.2333(2) 0.7354(2) 0.1037(12) Uani 1 1 d . . .
F11 F 0.9324(3) 0.2639(3) 0.8404(2) 0.1259(16) Uani 1 1 d . . .
F12 F 0.8632(3) 0.3501(2) 0.8174(2) 0.1049(12) Uani 1 1 d . . .
F13 F 0.1083(4) 0.1968(3) 0.8765(5) 0.142(4) Uani 0.876(10) 1 d . . P
F14 F 0.0598(4) 0.1039(5) 0.9242(4) 0.141(3) Uani 0.876(10) 1 d . . P
F15 F 0.1333(6) 0.0864(5) 0.8385(3) 0.151(4) Uani 0.876(10) 1 d . . P
F13A F 0.158(2) 0.1635(19) 0.8340(15) 0.065(10) Uiso 0.124(10) 1 d . . P
F15A F 0.0961(18) 0.0764(16) 0.8807(18) 0.039(8) Uiso 0.124(10) 1 d . . P
F14A F 0.072(2) 0.173(2) 0.9152(16) 0.064(10) Uiso 0.124(10) 1 d . . P
F16 F 0.3443(4) 0.0326(4) 1.0886(6) 0.142(3) Uani 0.891(11) 1 d . . P
F17 F 0.4793(7) 0.0690(6) 1.0539(5) 0.152(3) Uani 0.891(11) 1 d . . P
F18 F 0.4772(5) 0.1288(2) 1.1644(3) 0.108(2) Uani 0.891(11) 1 d . . P
F17A F 0.391(3) 0.099(2) 1.1517(19) 0.061(11) Uiso 0.109(11) 1 d . . P
F16A F 0.386(3) 0.0281(19) 1.0505(14) 0.040(9) Uiso 0.109(11) 1 d . . P
F18A F 0.5162(18) 0.1149(15) 1.1022(16) 0.036(9) Uiso 0.109(11) 1 d . . P
C1 C 0.8006(3) 0.5551(3) 1.0812(3) 0.0443(11) Uani 1 1 d . . .
H1A H 0.8594 0.6058 1.1142 0.053 Uiso 1 1 calc R U .
H1B H 0.7349 0.5683 1.0688 0.053 Uiso 1 1 calc R U .
C2 C 0.8225(4) 0.5221(3) 1.0044(3) 0.0495(12) Uani 1 1 d . . .
H2B H 0.8965 0.5231 1.0159 0.059 Uiso 1 1 calc R U .
H2C H 0.7749 0.4653 0.9774 0.059 Uiso 1 1 calc R U .
C3 C 0.8805(3) 0.6193(3) 0.9334(3) 0.0435(11) Uani 1 1 d . . .
C4 C 0.8472(3) 0.6715(3) 0.8872(2) 0.0385(11) Uani 1 1 d . . .
C5 C 0.7494(3) 0.6439(3) 0.8301(2) 0.0432(11) Uani 1 1 d . . .
H5A H 0.7036 0.5899 0.8182 0.052 Uiso 1 1 calc R U .
C6 C 0.7177(3) 0.6945(3) 0.7898(3) 0.0463(12) Uani 1 1 d . . .
C7 C 0.7832(3) 0.7732(3) 0.8070(3) 0.0473(12) Uani 1 1 d . . .
H7A H 0.7612 0.8082 0.7803 0.057 Uiso 1 1 calc R U .
C8 C 0.8814(3) 0.8007(3) 0.8638(3) 0.0455(11) Uani 1 1 d . . .
C9 C 0.9135(3) 0.7505(3) 0.9030(2) 0.0433(11) Uani 1 1 d . . .
H9A H 0.9815 0.7700 0.9413 0.052 Uiso 1 1 calc R U .
C10 C 0.6108(4) 0.6636(3) 0.7291(3) 0.0616(14) Uani 1 1 d . . .
C11 C 0.9484(4) 0.8867(3) 0.8816(3) 0.0582(13) Uani 1 1 d . . .
C12 C 0.8926(3) 0.4961(3) 1.1688(3) 0.0467(11) Uani 1 1 d . . .
H12A H 0.9216 0.5387 1.2210 0.056 Uiso 1 1 calc R U .
H12B H 0.9424 0.5081 1.1379 0.056 Uiso 1 1 calc R U .
C13 C 0.8837(4) 0.4145(3) 1.1815(3) 0.0514(12) Uani 1 1 d . . .
H13A H 0.9528 0.4171 1.2149 0.062 Uiso 1 1 calc R U .
H13B H 0.8309 0.4007 1.2097 0.062 Uiso 1 1 calc R U .
C14 C 0.7525(4) 0.3070(3) 1.0678(3) 0.0454(12) Uani 1 1 d . . .
C15 C 0.7268(3) 0.2618(3) 0.9818(3) 0.0452(12) Uani 1 1 d . . .
C16 C 0.6303(4) 0.2000(3) 0.9436(3) 0.0536(13) Uani 1 1 d . . .
H16A H 0.5840 0.1835 0.9731 0.064 Uiso 1 1 calc R U .
C17 C 0.6013(4) 0.1622(3) 0.8628(4) 0.0603(14) Uani 1 1 d . . .
C18 C 0.6682(4) 0.1850(3) 0.8186(3) 0.0610(14) Uani 1 1 d . . .
H18A H 0.6478 0.1586 0.7631 0.073 Uiso 1 1 calc R U .
C19 C 0.7650(4) 0.2465(3) 0.8565(3) 0.0546(13) Uani 1 1 d . . .
C20 C 0.7938(4) 0.2845(3) 0.9367(3) 0.0481(12) Uani 1 1 d . . .
H20A H 0.8601 0.3269 0.9622 0.058 Uiso 1 1 calc R U .
C21 C 0.4983(5) 0.0942(4) 0.8227(4) 0.0787(17) Uani 1 1 d . . .
C22 C 0.8405(5) 0.2728(4) 0.8117(3) 0.0730(16) Uani 1 1 d . . .
C23 C 0.7301(3) 0.5148(3) 1.1819(3) 0.0462(11) Uani 1 1 d . . .
H23A H 0.7600 0.5732 1.2120 0.055 Uiso 1 1 calc R U .
H23B H 0.7396 0.4844 1.2206 0.055 Uiso 1 1 calc R U .
C24 C 0.6129(3) 0.4927(3) 1.1416(3) 0.0477(12) Uani 1 1 d . . .
H24A H 0.5801 0.5142 1.1808 0.057 Uiso 1 1 calc R U .
H24B H 0.6033 0.5185 1.0990 0.057 Uiso 1 1 calc R U .
C25 C 0.4549(3) 0.3759(3) 1.0744(3) 0.0437(11) Uani 1 1 d . . .
C26 C 0.3995(3) 0.2872(3) 1.0471(3) 0.0404(11) Uani 1 1 d . . .
C27 C 0.3009(3) 0.2564(3) 0.9885(3) 0.0469(12) Uani 1 1 d . . .
H27A H 0.2736 0.2920 0.9660 0.056 Uiso 1 1 calc R U .
C28 C 0.2436(3) 0.1752(3) 0.9633(3) 0.0488(12) Uani 1 1 d . . .
C29 C 0.2815(4) 0.1225(3) 0.9957(3) 0.0511(12) Uani 1 1 d . . .
H29A H 0.2419 0.0662 0.9778 0.061 Uiso 1 1 calc R U .
C30 C 0.3773(3) 0.1526(3) 1.0540(3) 0.0441(11) Uani 1 1 d . . .
C31 C 0.4374(3) 0.2341(3) 1.0795(3) 0.0452(11) Uani 1 1 d . . .
H31A H 0.5044 0.2536 1.1192 0.054 Uiso 1 1 calc R U .
C32 C 0.1390(5) 0.1430(4) 0.8993(4) 0.0748(16) Uani 1 1 d . . .
C33 C 0.4190(4) 0.0964(3) 1.0911(4) 0.0619(14) Uani 1 1 d . . .
O1' O 1.1024(3) 0.9455(2) 0.5902(2) 0.0650(9) Uani 1 1 d . . .
O2' O 0.7628(3) 0.82722(18) 0.64262(18) 0.0509(8) Uani 1 1 d . . .
O3' O 0.5723(3) 1.1074(3) 0.4458(3) 0.0832(13) Uani 1 1 d . . .
N1' N 0.7891(3) 1.0112(2) 0.6304(2) 0.0509(10) Uani 1 1 d . . .
N2' N 0.9574(3) 0.9300(2) 0.6305(2) 0.0446(9) Uani 1 1 d . . .
H2'A H 0.9019 0.8971 0.6369 0.054 Uiso 1 1 calc R U .
N3' N 0.6218(3) 0.8687(3) 0.6304(3) 0.0644(12) Uani 1 1 d . . .
H3'A H 0.5547 0.8574 0.6050 0.077 Uiso 1 1 calc R U .
N4' N 0.7019(3) 1.0542(2) 0.4396(2) 0.0513(10) Uani 1 1 d . . .
H4'A H 0.7494 1.0489 0.4154 0.062 Uiso 1 1 calc R U .
F1' F 0.8043(3) 0.6237(2) 0.6451(2) 0.1033(12) Uani 1 1 d . . .
F2' F 0.9178(3) 0.5647(2) 0.6444(2) 0.0919(10) Uani 1 1 d . . .
F3' F 0.9510(3) 0.6731(2) 0.73505(19) 0.0923(11) Uani 1 1 d . . .
F4' F 0.9771(10) 0.5903(8) 0.3829(6) 0.222(6) Uani 0.822(14) 1 d . . P
F5' F 1.1242(10) 0.6228(8) 0.4543(5) 0.189(5) Uani 0.822(14) 1 d . . P
F6' F 1.0894(14) 0.7003(6) 0.3946(7) 0.204(7) Uani 0.822(14) 1 d . . P
F6B F 0.988(2) 0.6653(17) 0.3634(14) 0.085(9) Uiso 0.178(14) 1 d . . P
F5B F 1.143(3) 0.697(2) 0.4379(19) 0.108(12) Uiso 0.178(14) 1 d . . P
F4B F 1.040(3) 0.592(2) 0.4184(19) 0.082(9) Uiso 0.178(14) 1 d . . P
F7' F 0.3816(7) 0.7207(11) 0.3129(7) 0.344(8) Uani 1 1 d . . .
F8' F 0.3051(6) 0.6945(11) 0.3904(5) 0.379(10) Uani 1 1 d . . .
F9' F 0.3134(7) 0.5881(11) 0.3090(8) 0.373(9) Uani 1 1 d . . .
F10' F 0.6359(6) 0.5318(5) 0.3411(4) 0.122(3) Uiso 0.774(15) 1 d D . P
F11' F 0.6215(15) 0.5148(7) 0.4526(7) 0.268(9) Uani 0.774(15) 1 d D . P
F12' F 0.7617(8) 0.6008(9) 0.4412(11) 0.376(13) Uani 0.774(15) 1 d D . P
F10B F 0.7521(19) 0.6190(16) 0.3911(16) 0.127(11) Uiso 0.226(15) 1 d D . P
F11B F 0.7326(13) 0.5533(11) 0.4645(10) 0.068(7) Uiso 0.226(15) 1 d D . P
F12B F 0.6167(14) 0.5107(11) 0.3612(11) 0.089(7) Uiso 0.226(15) 1 d D . P
F13' F 0.6584(3) 1.3720(2) 0.3957(2) 0.0972(11) Uani 1 1 d . . .
F14' F 0.6641(3) 1.3672(2) 0.2787(2) 0.0870(10) Uani 1 1 d . . .
F15' F 0.8079(3) 1.4049(2) 0.3710(3) 0.1110(13) Uani 1 1 d . . .
F16' F 0.7048(4) 1.0928(7) 0.1193(3) 0.159(4) Uani 0.888(11) 1 d . . P
F17' F 0.8170(6) 1.0658(4) 0.1979(3) 0.119(3) Uani 0.888(11) 1 d . . P
F18' F 0.8561(5) 1.1773(3) 0.1761(4) 0.105(2) Uani 0.888(11) 1 d . . P
F16B F 0.778(3) 1.1580(18) 0.1320(18) 0.056(10) Uiso 0.112(11) 1 d . . P
F18B F 0.871(2) 1.124(3) 0.2109(17) 0.071(12) Uiso 0.112(11) 1 d . . P
F17B F 0.726(3) 1.0527(19) 0.147(2) 0.064(11) Uiso 0.112(11) 1 d . . P
C1' C 0.8964(4) 1.0391(3) 0.6868(3) 0.0584(13) Uani 1 1 d . . .
H1'A H 0.8929 1.0160 0.7311 0.070 Uiso 1 1 calc R U .
H1'B H 0.9207 1.0987 0.7093 0.070 Uiso 1 1 calc R U .
C2' C 0.9764(4) 1.0168(3) 0.6516(3) 0.0527(12) Uani 1 1 d . . .
H2'B H 0.9747 1.0342 0.6035 0.063 Uiso 1 1 calc R U .
H2'C H 1.0479 1.0460 0.6903 0.063 Uiso 1 1 calc R U .
C3' C 1.0249(4) 0.9006(3) 0.6012(3) 0.0468(12) Uani 1 1 d . . .
C4' C 1.0039(3) 0.8122(3) 0.5821(3) 0.0458(12) Uani 1 1 d . . .
C5' C 0.9614(3) 0.7654(3) 0.6260(3) 0.0459(12) Uani 1 1 d . . .
H5'A H 0.9391 0.7891 0.6685 0.055 Uiso 1 1 calc R U .
C6' C 0.9513(3) 0.6843(3) 0.6081(3) 0.0487(12) Uani 1 1 d . . .
C7' C 0.9801(4) 0.6481(3) 0.5450(3) 0.0578(13) Uani 1 1 d . . .
H7'A H 0.9723 0.5923 0.5325 0.069 Uiso 1 1 calc R U .
C8' C 1.0205(4) 0.6942(4) 0.5005(3) 0.0628(14) Uani 1 1 d . . .
C9' C 1.0336(4) 0.7753(3) 0.5188(3) 0.0567(13) Uani 1 1 d . . .
H9'A H 1.0630 0.8063 0.4882 0.068 Uiso 1 1 calc R U .
C10' C 0.9059(4) 0.6368(3) 0.6575(3) 0.0623(14) Uani 1 1 d . . .
C11' C 1.0500(7) 0.6556(6) 0.4303(6) 0.105(2) Uani 1 1 d . . .
C12' C 0.7113(5) 1.0158(3) 0.6735(4) 0.0691(16) Uani 1 1 d . . .
H12C H 0.6494 1.0222 0.6391 0.083 Uiso 1 1 calc R U .
H12D H 0.7434 1.0639 0.7214 0.083 Uiso 1 1 calc R U .
C13' C 0.6744(5) 0.9398(4) 0.6985(4) 0.0762(18) Uani 1 1 d . . .
H13C H 0.7363 0.9333 0.7327 0.091 Uiso 1 1 calc R U .
H13D H 0.6254 0.9462 0.7298 0.091 Uiso 1 1 calc R U .
C14' C 0.6719(4) 0.8194(3) 0.6048(3) 0.0501(13) Uani 1 1 d . . .
C15' C 0.6129(4) 0.7510(3) 0.5301(3) 0.0535(13) Uani 1 1 d . . .
C16' C 0.5147(5) 0.7416(6) 0.4806(4) 0.111(3) Uani 1 1 d . . .
H16B H 0.4809 0.7801 0.4926 0.133 Uiso 1 1 calc R U .
C17' C 0.4668(5) 0.6743(8) 0.4128(4) 0.149(4) Uani 1 1 d . . .
C18' C 0.5136(5) 0.6191(6) 0.3914(4) 0.110(3) Uani 1 1 d . . .
H18B H 0.4791 0.5736 0.3450 0.132 Uiso 1 1 calc R U .
C19' C 0.6131(5) 0.6319(4) 0.4396(4) 0.0783(17) Uani 1 1 d . . .
C20' C 0.6603(4) 0.6958(3) 0.5076(3) 0.0652(15) Uani 1 1 d . . .
H20B H 0.7281 0.7023 0.5404 0.078 Uiso 1 1 calc R U .
C21' C 0.3409(17) 0.6691(13) 0.3569(7) 0.224(8) Uani 1 1 d . . .
C22' C 0.6686(9) 0.5766(6) 0.4188(5) 0.160(5) Uani 1 1 d D . .
C23' C 0.7841(4) 1.0573(3) 0.5736(3) 0.0523(12) Uani 1 1 d . . .
H23C H 0.8503 1.0683 0.5589 0.063 Uiso 1 1 calc R U .
H23D H 0.7786 1.1099 0.5991 0.063 Uiso 1 1 calc R U .
C24' C 0.6900(4) 1.0123(3) 0.4985(3) 0.0555(13) Uani 1 1 d . . .
H24C H 0.6874 0.9559 0.4776 0.067 Uiso 1 1 calc R U .
H24D H 0.6232 1.0107 0.5107 0.067 Uiso 1 1 calc R U .
C25' C 0.6461(4) 1.0999(3) 0.4199(3) 0.0555(13) Uani 1 1 d . . .
C26' C 0.6789(3) 1.1453(3) 0.3644(3) 0.0472(12) Uani 1 1 d . . .
C27' C 0.6763(4) 1.2226(3) 0.3773(3) 0.0534(13) Uani 1 1 d . . .
H27B H 0.6528 1.2453 0.4195 0.064 Uiso 1 1 calc R U .
C28' C 0.7079(4) 1.2677(3) 0.3288(3) 0.0496(12) Uani 1 1 d . . .
C29' C 0.7407(4) 1.2346(3) 0.2665(3) 0.0520(12) Uani 1 1 d . . .
H29B H 0.7611 1.2651 0.2327 0.062 Uiso 1 1 calc R U .
C30' C 0.7435(3) 1.1577(3) 0.2538(3) 0.0468(12) Uani 1 1 d . . .
C31' C 0.7138(3) 1.1133(3) 0.3030(3) 0.0461(12) Uani 1 1 d . . .
H31B H 0.7175 1.0604 0.2946 0.055 Uiso 1 1 calc R U .
C32' C 0.7104(5) 1.3530(4) 0.3448(4) 0.0686(15) Uani 1 1 d . . .
C33' C 0.7787(4) 1.1226(3) 0.1862(3) 0.0591(14) Uani 1 1 d . . .

loop_
_atom_site_aniso_label
_atom_site_aniso_U_11
_atom_site_aniso_U_22
_atom_site_aniso_U_33
_atom_site_aniso_U_23
_atom_site_aniso_U_13
_atom_site_aniso_U_12
O1 0.035(2) 0.084(3) 0.071(2) 0.0405(19) 0.0184(16) 0.0230(17)
O2 0.0458(19) 0.051(2) 0.081(2) 0.0307(17) 0.0347(18) 0.0203(15)
O3 0.0376(17) 0.053(2) 0.081(2) 0.0300(18) 0.0211(16) 0.0207(16)
N1 0.0309(19) 0.043(2) 0.048(2) 0.0222(18) 0.0107(17) 0.0127(16)
N2 0.037(2) 0.067(3) 0.063(2) 0.041(2) 0.0204(19) 0.023(2)
N3 0.037(2) 0.054(2) 0.059(3) 0.025(2) 0.019(2) 0.022(2)
N4 0.032(2) 0.044(2) 0.057(2) 0.0238(19) 0.0160(18) 0.0160(18)
F1 0.0391(15) 0.102(2) 0.079(2) 0.0516(19) 0.0013(14) 0.0000(16)
F2 0.059(2) 0.238(5) 0.045(2) 0.011(2) -0.0010(16) 0.022(3)
F3 0.064(2) 0.103(3) 0.160(4) 0.081(3) -0.013(2) 0.017(2)
F4 0.091(2) 0.059(2) 0.150(3) 0.017(2) 0.059(2) 0.0226(19)
F5 0.065(2) 0.0626(19) 0.075(2) 0.0158(16) 0.0068(17) -0.0033(15)
F6 0.086(2) 0.067(2) 0.081(2) 0.0385(17) 0.0228(17) 0.0011(16)
F7 0.089(4) 0.210(9) 0.186(7) -0.076(6) 0.074(5) -0.068(5)
F8 0.098(4) 0.120(5) 0.171(8) 0.053(5) -0.043(5) -0.012(3)
F9 0.075(3) 0.041(3) 0.245(9) -0.012(4) -0.013(4) 0.011(2)
F10 0.118(3) 0.104(3) 0.072(2) 0.010(2) 0.039(2) 0.017(2)
F11 0.078(3) 0.228(5) 0.117(3) 0.080(3) 0.057(2) 0.077(3)
F12 0.117(3) 0.076(3) 0.116(3) 0.025(2) 0.062(2) 0.005(2)
F13 0.081(4) 0.076(3) 0.204(7) 0.055(4) -0.065(4) 0.007(3)
F14 0.063(3) 0.191(7) 0.115(5) 0.051(4) -0.005(3) -0.018(3)
F15 0.146(5) 0.186(7) 0.071(3) -0.041(4) -0.034(4) 0.099(5)
F16 0.073(3) 0.100(4) 0.240(8) 0.120(5) -0.003(4) -0.002(3)
F17 0.223(8) 0.201(7) 0.162(7) 0.114(6) 0.115(6) 0.180(7)
F18 0.134(5) 0.068(3) 0.090(3) 0.034(2) -0.027(3) 0.031(3)
C1 0.039(2) 0.045(3) 0.052(3) 0.023(2) 0.013(2) 0.013(2)
C2 0.045(3) 0.058(3) 0.060(3) 0.030(3) 0.019(2) 0.026(2)
C3 0.034(3) 0.056(3) 0.044(3) 0.019(2) 0.015(2) 0.016(2)
C4 0.031(2) 0.050(3) 0.036(2) 0.015(2) 0.013(2) 0.013(2)
C5 0.042(3) 0.049(3) 0.040(3) 0.019(2) 0.016(2) 0.010(2)
C6 0.033(3) 0.062(3) 0.042(3) 0.023(2) 0.008(2) 0.009(2)
C7 0.049(3) 0.055(3) 0.051(3) 0.028(2) 0.024(3) 0.021(3)
C8 0.045(3) 0.045(3) 0.047(3) 0.016(2) 0.021(2) 0.009(2)
C9 0.033(2) 0.052(3) 0.040(3) 0.013(2) 0.009(2) 0.010(2)
C10 0.053(3) 0.073(4) 0.057(4) 0.036(3) 0.010(3) 0.011(3)
C11 0.053(3) 0.061(4) 0.060(3) 0.019(3) 0.021(3) 0.015(3)
C12 0.033(2) 0.053(3) 0.049(3) 0.020(2) 0.006(2) 0.009(2)
C13 0.043(3) 0.071(3) 0.047(3) 0.028(3) 0.012(2) 0.024(2)
C14 0.040(3) 0.044(3) 0.063(3) 0.028(3) 0.017(3) 0.020(2)
C15 0.035(3) 0.043(3) 0.066(3) 0.021(3) 0.017(2) 0.022(2)
C16 0.040(3) 0.043(3) 0.080(4) 0.017(3) 0.022(3) 0.017(2)
C17 0.039(3) 0.044(3) 0.087(4) 0.012(3) 0.012(3) 0.010(2)
C18 0.061(4) 0.050(3) 0.067(3) 0.008(3) 0.013(3) 0.025(3)
C19 0.047(3) 0.057(3) 0.064(4) 0.020(3) 0.020(3) 0.023(3)
C20 0.040(3) 0.044(3) 0.058(3) 0.012(2) 0.013(2) 0.015(2)
C21 0.065(4) 0.067(5) 0.100(5) 0.021(4) 0.014(4) 0.028(4)
C22 0.072(4) 0.078(5) 0.063(4) 0.013(3) 0.022(3) 0.022(3)
C23 0.042(3) 0.046(3) 0.050(3) 0.019(2) 0.014(2) 0.011(2)
C24 0.044(3) 0.044(3) 0.062(3) 0.021(2) 0.022(2) 0.017(2)
C25 0.038(3) 0.054(3) 0.053(3) 0.028(2) 0.022(2) 0.020(3)
C26 0.033(3) 0.047(3) 0.049(3) 0.022(2) 0.018(2) 0.015(2)
C27 0.046(3) 0.049(3) 0.049(3) 0.018(2) 0.015(2) 0.019(2)
C28 0.041(3) 0.048(3) 0.050(3) 0.010(2) 0.008(2) 0.014(2)
C29 0.051(3) 0.041(3) 0.061(3) 0.015(2) 0.019(3) 0.014(2)
C30 0.042(3) 0.045(3) 0.054(3) 0.021(2) 0.019(2) 0.018(2)
C31 0.036(2) 0.058(3) 0.050(3) 0.025(2) 0.018(2) 0.017(2)
C32 0.068(4) 0.065(4) 0.081(5) 0.026(4) 0.010(4) 0.016(4)
C33 0.057(4) 0.054(4) 0.080(4) 0.031(3) 0.021(3) 0.020(3)
O1' 0.044(2) 0.072(2) 0.090(3) 0.037(2) 0.0263(18) 0.0232(18)
O2' 0.051(2) 0.056(2) 0.0579(19) 0.0261(16) 0.0192(17) 0.0274(16)
O3' 0.076(3) 0.115(3) 0.133(3) 0.092(3) 0.072(3) 0.070(2)
N1' 0.069(3) 0.052(2) 0.060(2) 0.034(2) 0.035(2) 0.037(2)
N2' 0.044(2) 0.050(3) 0.043(2) 0.0149(18) 0.0143(18) 0.0185(19)
N3' 0.066(3) 0.072(3) 0.095(4) 0.053(3) 0.049(3) 0.043(3)
N4' 0.048(2) 0.060(3) 0.068(3) 0.038(2) 0.026(2) 0.029(2)
F1' 0.078(2) 0.141(3) 0.140(3) 0.096(3) 0.052(2) 0.052(2)
F2' 0.134(3) 0.068(2) 0.098(2) 0.0370(19) 0.045(2) 0.055(2)
F3' 0.142(3) 0.089(2) 0.066(2) 0.0366(19) 0.034(2) 0.057(2)
F4' 0.201(9) 0.229(12) 0.126(6) -0.086(7) 0.101(7) -0.022(8)
F5' 0.246(11) 0.274(11) 0.147(6) 0.057(7) 0.113(8) 0.205(10)
F6' 0.41(2) 0.151(7) 0.209(10) 0.102(7) 0.269(14) 0.156(9)
F7' 0.155(7) 0.71(3) 0.272(10) 0.276(16) 0.046(8) 0.215(12)
F8' 0.112(5) 0.87(3) 0.161(7) 0.111(12) 0.024(5) 0.236(10)
F9' 0.124(6) 0.58(2) 0.242(10) -0.050(14) -0.063(7) 0.093(10)
F11' 0.48(3) 0.184(11) 0.207(10) 0.051(8) 0.123(13) 0.212(15)
F12' 0.150(8) 0.307(15) 0.391(18) -0.280(14) -0.170(10) 0.169(10)
F13' 0.160(3) 0.079(2) 0.108(3) 0.052(2) 0.081(3) 0.074(2)
F14' 0.110(3) 0.096(2) 0.106(3) 0.068(2) 0.052(2) 0.067(2)
F15' 0.088(3) 0.058(2) 0.174(4) 0.033(2) 0.018(2) 0.024(2)
F16' 0.098(4) 0.269(10) 0.059(3) -0.024(4) 0.001(3) 0.063(5)
F17' 0.202(6) 0.110(5) 0.137(4) 0.073(4) 0.118(5) 0.111(5)
F18' 0.122(5) 0.081(3) 0.133(5) 0.034(3) 0.093(4) 0.024(3)
C1' 0.078(4) 0.061(3) 0.047(3) 0.022(3) 0.020(3) 0.035(3)
C2' 0.054(3) 0.052(3) 0.050(3) 0.015(2) 0.012(2) 0.021(2)
C3' 0.039(3) 0.058(3) 0.045(3) 0.017(2) 0.010(2) 0.020(3)
C4' 0.035(2) 0.056(3) 0.048(3) 0.016(3) 0.010(2) 0.019(2)
C5' 0.039(3) 0.058(3) 0.045(3) 0.015(2) 0.009(2) 0.026(2)
C6' 0.043(3) 0.056(3) 0.052(3) 0.017(3) 0.012(2) 0.026(2)
C7' 0.056(3) 0.058(3) 0.061(3) 0.010(3) 0.017(3) 0.029(3)
C8' 0.056(3) 0.075(4) 0.058(3) 0.002(3) 0.027(3) 0.031(3)
C9' 0.049(3) 0.067(4) 0.056(3) 0.015(3) 0.021(2) 0.022(3)
C10' 0.073(4) 0.061(4) 0.065(4) 0.026(3) 0.014(3) 0.041(3)
C11' 0.096(7) 0.089(6) 0.129(8) 0.010(6) 0.054(6) 0.031(5)
C12' 0.092(4) 0.076(4) 0.090(4) 0.054(3) 0.060(3) 0.058(3)
C13' 0.102(5) 0.094(5) 0.092(4) 0.059(4) 0.069(4) 0.068(4)
C14' 0.051(3) 0.064(3) 0.070(4) 0.047(3) 0.036(3) 0.036(3)
C15' 0.042(3) 0.079(4) 0.053(3) 0.038(3) 0.019(3) 0.024(3)
C16' 0.063(4) 0.224(9) 0.069(5) 0.050(5) 0.023(4) 0.078(5)
C17' 0.039(4) 0.317(14) 0.058(5) 0.018(7) -0.008(4) 0.063(6)
C18' 0.049(4) 0.172(8) 0.071(4) 0.018(5) 0.006(4) 0.006(4)
C19' 0.075(4) 0.068(4) 0.069(4) 0.011(4) -0.002(3) 0.016(3)
C20' 0.053(3) 0.059(4) 0.068(4) 0.014(3) -0.007(3) 0.020(3)
C21' 0.34(3) 0.286(18) 0.078(7) 0.041(10) 0.084(12) 0.158(18)
C22' 0.231(14) 0.065(6) 0.081(6) -0.046(5) -0.044(7) 0.022(8)
C23' 0.055(3) 0.055(3) 0.062(3) 0.032(3) 0.026(3) 0.024(2)
C24' 0.052(3) 0.058(3) 0.078(4) 0.042(3) 0.029(3) 0.028(3)
C25' 0.045(3) 0.066(3) 0.076(3) 0.042(3) 0.026(3) 0.028(3)
C26' 0.038(3) 0.059(3) 0.058(3) 0.030(3) 0.017(2) 0.026(2)
C27' 0.050(3) 0.064(4) 0.065(3) 0.033(3) 0.024(2) 0.034(3)
C28' 0.051(3) 0.049(3) 0.064(3) 0.030(3) 0.020(2) 0.029(2)
C29' 0.049(3) 0.063(4) 0.055(3) 0.033(3) 0.018(2) 0.023(2)
C30' 0.035(2) 0.053(3) 0.051(3) 0.020(3) 0.007(2) 0.015(2)
C31' 0.032(2) 0.049(3) 0.056(3) 0.021(3) 0.006(2) 0.015(2)
C32' 0.073(4) 0.075(4) 0.081(4) 0.041(3) 0.038(3) 0.037(4)
C33' 0.052(3) 0.068(4) 0.057(4) 0.020(3) 0.016(3) 0.019(3)

loop_
_atom_type_symbol
_atom_type_description
_atom_type_scat_dispersion_real
_atom_type_scat_dispersion_imag
_atom_type_scat_source
C C 0.0181 0.0091 'International Tables Vol C Tables 4.2.6.8 and 6.1.1.4'
H H 0.0000 0.0000 'International Tables Vol C Tables 4.2.6.8 and 6.1.1.4'
N N 0.0311 0.0180 'International Tables Vol C Tables 4.2.6.8 and 6.1.1.4'
O O 0.0492 0.0322 'International Tables Vol C Tables 4.2.6.8 and 6.1.1.4'
F F 0.0727 0.0534 'International Tables Vol C Tables 4.2.6.8 and 6.1.1.4'

loop_
_geom_angle_atom_site_label_1
_geom_angle_atom_site_label_2
_geom_angle_atom_site_label_3
_geom_angle
C1 N1 C23 111.3(3)
C1 N1 C12 111.6(3)
C23 N1 C12 110.4(3)
C3 N2 C2 124.5(4)
C3 N2 H2A 117.8
C2 N2 H2A 117.8
C14 N3 C13 123.0(4)
C14 N3 H3A 118.5
C13 N3 H3A 118.5
C25 N4 C24 119.9(4)
C25 N4 H4A 120.0
C24 N4 H4A 120.0
F9A F7 F7A 114.8(18)
F9A F7 C21 65.3(13)
F7A F7 C21 53.9(11)
F7A F8 F8A 113(2)
F7A F8 C21 56.0(15)
F8A F8 C21 62.2(12)
F8A F9 C21 71.1(15)
F8A F9 F9A 123.7(18)
C21 F9 F9A 57.1(10)
F9 F8A F8 113(2)
F9 F8A C21 58.9(12)
F8 F8A C21 59.7(12)
F8 F7A C21 80.9(19)
F8 F7A F7 143(3)
C21 F7A F7 67.3(14)
F7 F9A C21 64.9(13)
F7 F9A F9 111.8(18)
C21 F9A F9 54.1(10)
F14A F13 C32 64.0(17)
F14A F13 F13A 126(2)
C32 F13 F13A 64.7(13)
F15A F14 F14A 102.2(17)
F15A F14 C32 52.6(12)
F14A F14 C32 56.5(13)
F15A F15 C32 55.9(14)
F15A F15 F13A 114.6(19)
C32 F15 F13A 62.3(12)
F13 F13A F15 104.5(17)
F13 F13A C32 56.8(11)
F15 F13A C32 56.4(11)
F15 F15A C32 73.9(16)
F15 F15A F14 144(3)
C32 F15A F14 74.5(19)
F13 F14A C32 67.0(16)
F13 F14A F14 127(3)
C32 F14A F14 65.3(17)
F16A F16 C33 60.2(17)
F16A F16 F17A 113(2)
C33 F16 F17A 56.1(13)
F18A F17 F16A 114(2)
F18A F17 C33 64.0(16)
F16A F17 C33 54.6(12)
F17A F18 C33 61.7(15)
F17A F18 F18A 116.4(19)
C33 F18 F18A 56.1(10)
F18 F17A C33 66.4(17)
F18 F17A F16 116(2)
C33 F17A F16 60.7(14)
F16 F16A C33 72.6(17)
F16 F16A F17 133(3)
C33 F16A F17 64.5(17)
F17 F18A C33 71.2(15)
F17 F18A F18 123(2)
C33 F18A F18 59.3(13)
N1 C1 C2 112.0(4)
N1 C1 H1A 109.2
C2 C1 H1A 109.2
N1 C1 H1B 109.2
C2 C1 H1B 109.2
H1A C1 H1B 107.9
N2 C2 C1 109.1(4)
N2 C2 H2B 109.9
C1 C2 H2B 109.9
N2 C2 H2C 109.9
C1 C2 H2C 109.9
H2B C2 H2C 108.3
O1 C3 N2 122.8(4)
O1 C3 C4 121.4(4)
N2 C3 C4 115.7(4)
C5 C4 C9 118.7(4)
C5 C4 C3 121.3(4)
C9 C4 C3 120.0(4)
C4 C5 C6 120.6(4)
C4 C5 H5A 119.7
C6 C5 H5A 119.7
C7 C6 C5 120.2(4)
C7 C6 C10 120.2(4)
C5 C6 C10 119.6(4)
C6 C7 C8 119.3(4)
C6 C7 H7A 120.4
C8 C7 H7A 120.4
C9 C8 C7 120.6(4)
C9 C8 C11 122.1(4)
C7 C8 C11 117.3(4)
C8 C9 C4 120.6(4)
C8 C9 H9A 119.7
C4 C9 H9A 119.7
F2 C10 F1 108.4(5)
F2 C10 F3 104.5(4)
F1 C10 F3 105.5(4)
F2 C10 C6 113.5(4)
F1 C10 C6 112.6(4)
F3 C10 C6 111.7(5)
F6 C11 F5 106.5(4)
F6 C11 F4 106.1(4)
F5 C11 F4 106.1(4)
F6 C11 C8 112.8(4)
F5 C11 C8 113.6(4)
F4 C11 C8 111.2(4)
N1 C12 C13 111.6(3)
N1 C12 H12A 109.3
C13 C12 H12A 109.3
N1 C12 H12B 109.3
C13 C12 H12B 109.3
H12A C12 H12B 108.0
N3 C13 C12 110.3(4)
N3 C13 H13A 109.6
C12 C13 H13A 109.6
N3 C13 H13B 109.6
C12 C13 H13B 109.6
H13A C13 H13B 108.1
O2 C14 N3 123.4(4)
O2 C14 C15 119.2(4)
N3 C14 C15 117.4(4)
C16 C15 C20 118.7(5)
C16 C15 C14 119.3(4)
C20 C15 C14 121.9(4)
C17 C16 C15 120.1(5)
C17 C16 H16A 120.0
C15 C16 H16A 120.0
C16 C17 C18 120.9(5)
C16 C17 C21 119.6(5)
C18 C17 C21 119.5(5)
C19 C18 C17 119.2(5)
C19 C18 H18A 120.4
C17 C18 H18A 120.4
C20 C19 C18 120.0(5)
C20 C19 C22 118.6(5)
C18 C19 C22 121.4(5)
C19 C20 C15 121.1(4)
C19 C20 H20A 119.5
C15 C20 H20A 119.5
F7A C21 F9 128.2(13)
F7A C21 F7 58.7(12)
F9 C21 F7 111.6(8)
F7A C21 F9A 104.8(16)
F9 C21 F9A 68.8(12)
F7 C21 F9A 49.8(10)
F7A C21 F8 43.1(12)
F9 C21 F8 103.6(7)
F7 C21 F8 99.9(8)
F9A C21 F8 134.3(11)
F7A C21 F8A 97.9(17)
F9 C21 F8A 50.0(13)
F7 C21 F8A 134.7(11)
F9A C21 F8A 115.2(17)
F8 C21 F8A 58.1(13)
F7A C21 C17 114.2(13)
F9 C21 C17 115.1(5)
F7 C21 C17 114.2(6)
F9A C21 C17 113.0(11)
F8 C21 C17 110.8(6)
F8A C21 C17 110.7(11)
F10 C22 F12 106.1(5)
F10 C22 F11 106.9(5)
F12 C22 F11 105.6(5)
F10 C22 C19 114.2(5)
F12 C22 C19 112.0(5)
F11 C22 C19 111.4(5)
N1 C23 C24 113.4(4)
N1 C23 H23A 108.9
C24 C23 H23A 108.9
N1 C23 H23B 108.9
C24 C23 H23B 108.9
H23A C23 H23B 107.7
N4 C24 C23 112.4(4)
N4 C24 H24A 109.1
C23 C24 H24A 109.1
N4 C24 H24B 109.1
C23 C24 H24B 109.1
H24A C24 H24B 107.9
O3 C25 N4 120.5(4)
O3 C25 C26 119.9(4)
N4 C25 C26 119.6(4)
C31 C26 C27 118.7(4)
C31 C26 C25 123.5(4)
C27 C26 C25 117.6(4)
C28 C27 C26 120.4(4)
C28 C27 H27A 119.8
C26 C27 H27A 119.8
C27 C28 C29 120.7(4)
C27 C28 C32 119.8(4)
C29 C28 C32 119.5(5)
C30 C29 C28 119.0(4)
C30 C29 H29A 120.5
C28 C29 H29A 120.5
C29 C30 C31 121.4(4)
C29 C30 C33 119.7(4)
C31 C30 C33 118.9(4)
C30 C31 C26 119.7(4)
C30 C31 H31A 120.1
C26 C31 H31A 120.1
F15A C32 F14A 104(2)
F15A C32 F13 128.5(12)
F14A C32 F13 49.0(15)
F15A C32 F15 50.1(14)
F14A C32 F15 131.6(14)
F13 C32 F15 110.1(7)
F15A C32 F14 52.9(15)
F14A C32 F14 58.2(17)
F13 C32 F14 104.2(6)
F15 C32 F14 101.4(7)
F15A C32 F13A 108.3(19)
F14A C32 F13A 106(2)
F13 C32 F13A 58.5(13)
F15 C32 F13A 61.3(13)
F14 C32 F13A 141.8(12)
F15A C32 C28 116.7(12)
F14A C32 C28 114.7(14)
F13 C32 C28 114.7(5)
F15 C32 C28 113.7(5)
F14 C32 C28 111.6(5)
F13A C32 C28 106.7(11)
F16A C33 F17A 108(2)
F16A C33 F18A 102.2(18)
F17A C33 F18A 115(2)
F16A C33 F18 130.0(12)
F17A C33 F18 51.9(17)
F18A C33 F18 64.7(13)
F16A C33 F16 47.2(15)
F17A C33 F16 63.2(17)
F18A C33 F16 134.6(12)
F18 C33 F16 106.4(6)
F16A C33 F17 60.9(16)
F17A C33 F17 141.7(14)
F18A C33 F17 44.8(11)
F18 C33 F17 104.8(6)
F16 C33 F17 105.7(7)
F16A C33 C30 114.8(12)
F17A C33 C30 106.4(13)
F18A C33 C30 110.5(12)
F18 C33 C30 114.9(5)
F16 C33 C30 113.1(5)
F17 C33 C30 111.4(5)
C23' N1' C1' 111.3(4)
C23' N1' C12' 111.2(4)
C1' N1' C12' 110.3(4)
C3' N2' C2' 119.6(4)
C3' N2' H2'A 120.2
C2' N2' H2'A 120.2
C14' N3' C13' 121.9(5)
C14' N3' H3'A 119.0
C13' N3' H3'A 119.0
C25' N4' C24' 124.4(4)
C25' N4' H4'A 117.8
C24' N4' H4'A 117.8
F4B F4' C11' 55(2)
F4B F4' F6B 112(2)
C11' F4' F6B 61.0(11)
F4B F5' C11' 50.7(17)
F4B F5' F5B 100(2)
C11' F5' F5B 54.1(14)
F5B F6' C11' 68(2)
F5B F6' F6B 135(3)
C11' F6' F6B 66.9(14)
F6' F6B C11' 54.4(10)
F6' F6B F4' 98.9(16)
C11' F6B F4' 53.6(10)
F6' F5B C11' 66(2)
F6' F5B F5' 117(3)
C11' F5B F5' 61.0(19)
F4' F4B C11' 78(2)
F4' F4B F5' 152(4)
C11' F4B F5' 77(3)
F12B F10' C22' 70.1(16)
F11B F11' C22' 53.0(8)
F11B F11' F12B 81.0(12)
C22' F11' F12B 48.9(8)
F10B F12' F11B 144(2)
F10B F12' C22' 82.2(13)
F11B F12' C22' 70.5(15)
F12' F10B C22' 53.4(12)
F12' F11B C22' 58.9(9)
F12' F11B F11' 123.0(15)
C22' F11B F11' 64.2(10)
F10' F12B C22' 82.4(19)
F10' F12B F11' 141(2)
C22' F12B F11' 58.8(9)
F17B F16' F16B 116(2)
F17B F16' C33' 62(2)
F16B F16' C33' 60.8(13)
F18B F17' F17B 113(2)
F18B F17' C33' 62.7(18)
F17B F17' C33' 55.5(14)
F16B F18' F18B 115(2)
F16B F18' C33' 63.6(15)
F18B F18' C33' 56.9(15)
F18' F16B F16' 124(2)
F18' F16B C33' 66.7(16)
F16' F16B C33' 60.6(13)
F17' F18B C33' 69.1(19)
F17' F18B F18' 125(3)
C33' F18B F18' 62.2(17)
F16' F17B C33' 68.9(19)
F16' F17B F17' 127(3)
C33' F17B F17' 62.3(19)
N1' C1' C2' 114.6(4)
N1' C1' H1'A 108.6
C2' C1' H1'A 108.6
N1' C1' H1'B 108.6
C2' C1' H1'B 108.6
H1'A C1' H1'B 107.6
N2' C2' C1' 112.3(4)
N2' C2' H2'B 109.1
C1' C2' H2'B 109.1
N2' C2' H2'C 109.1
C1' C2' H2'C 109.1
H2'B C2' H2'C 107.9
O1' C3' N2' 121.4(4)
O1' C3' C4' 120.6(4)
N2' C3' C4' 117.9(4)
C5' C4' C9' 118.5(5)
C5' C4' C3' 123.7(4)
C9' C4' C3' 117.7(4)
C6' C5' C4' 120.4(4)
C6' C5' H5'A 119.8
C4' C5' H5'A 119.8
C7' C6' C5' 120.6(5)
C7' C6' C10' 121.0(5)
C5' C6' C10' 118.3(4)
C6' C7' C8' 119.0(5)
C6' C7' H7'A 120.5
C8' C7' H7'A 120.5
C9' C8' C7' 121.0(5)
C9' C8' C11' 119.0(6)
C7' C8' C11' 120.0(6)
C8' C9' C4' 120.4(5)
C8' C9' H9'A 119.8
C4' C9' H9'A 119.8
F1' C10' F3' 105.6(5)
F1' C10' F2' 106.7(5)
F3' C10' F2' 105.2(4)
F1' C10' C6' 113.0(4)
F3' C10' C6' 113.1(5)
F2' C10' C6' 112.6(5)
F4B C11' F6' 125.8(17)
F4B C11' F5B 111(2)
F6' C11' F5B 46.2(14)
F4B C11' F4' 46.2(15)
F6' C11' F4' 112.3(12)
F5B C11' F4' 138.7(17)
F4B C11' F5' 52.5(16)
F6' C11' F5' 104.2(9)
F5B C11' F5' 64.9(16)
F4' C11' F5' 97.9(12)
F4B C11' F6B 108(2)
F6' C11' F6B 58.7(13)
F5B C11' F6B 105(2)
F4' C11' F6B 65.5(12)
F5' C11' F6B 143.1(12)
F4B C11' C8' 116.9(18)
F6' C11' C8' 117.1(8)
F5B C11' C8' 107.9(16)
F4' C11' C8' 113.3(7)
F5' C11' C8' 109.7(8)
F6B C11' C8' 107.2(12)
N1' C12' C13' 111.5(4)
N1' C12' H12C 109.3
C13' C12' H12C 109.3
N1' C12' H12D 109.3
C13' C12' H12D 109.3
H12C C12' H12D 108.0
N3' C13' C12' 111.4(5)
N3' C13' H13C 109.4
C12' C13' H13C 109.4
N3' C13' H13D 109.4
C12' C13' H13D 109.4
H13C C13' H13D 108.0
O2' C14' N3' 122.0(5)
O2' C14' C15' 120.2(4)
N3' C14' C15' 117.8(5)
C20' C15' C16' 118.2(6)
C20' C15' C14' 117.9(4)
C16' C15' C14' 123.8(6)
C15' C16' C17' 118.4(7)
C15' C16' H16B 120.8
C17' C16' H16B 120.8
C18' C17' C16' 123.1(6)
C18' C17' C21' 123.6(9)
C16' C17' C21' 113.3(9)
C17' C18' C19' 117.3(7)
C17' C18' H18B 121.4
C19' C18' H18B 121.4
C20' C19' C18' 120.8(7)
C20' C19' C22' 119.2(6)
C18' C19' C22' 120.0(7)
C19' C20' C15' 122.1(5)
C19' C20' H20B 118.9
C15' C20' H20B 118.9
F8' C21' F9' 131(3)
F8' C21' F7' 110(2)
F9' C21' F7' 107.0(11)
F8' C21' C17' 112.0(13)
F9' C21' C17' 94.4(11)
F7' C21' C17' 94.8(13)
F12' C22' F12B 121.0(14)
F12' C22' F11B 50.6(14)
F12B C22' F11B 101.3(14)
F12' C22' F10' 108.4(13)
F12B C22' F10' 27.5(10)
F11B C22' F10' 113.5(12)
F12' C22' C19' 118.9(8)
F12B C22' C19' 117.8(12)
F11B C22' C19' 129.5(10)
F10' C22' C19' 115.9(8)
F12' C22' F10B 44.4(15)
F12B C22' F10B 103.9(17)
F11B C22' F10B 92.4(16)
F10' C22' F10B 78.8(13)
C19' C22' F10B 106.6(13)
F12' C22' F11' 113.2(16)
F12B C22' F11' 72.3(12)
F11B C22' F11' 62.7(11)
F10' C22' F11' 99.7(8)
C19' C22' F11' 98.7(9)
F10B C22' F11' 152.6(15)
N1' C23' C24' 112.2(4)
N1' C23' H23C 109.2
C24' C23' H23C 109.2
N1' C23' H23D 109.2
C24' C23' H23D 109.2
H23C C23' H23D 107.9
N4' C24' C23' 108.6(4)
N4' C24' H24C 110.0
C23' C24' H24C 110.0
N4' C24' H24D 110.0
C23' C24' H24D 110.0
H24C C24' H24D 108.4
O3' C25' N4' 123.6(4)
O3' C25' C26' 120.5(4)
N4' C25' C26' 115.9(4)
C27' C26' C31' 119.2(4)
C27' C26' C25' 118.0(4)
C31' C26' C25' 122.8(4)
C26' C27' C28' 120.2(5)
C26' C27' H27B 119.9
C28' C27' H27B 119.9
C29' C28' C27' 120.2(4)
C29' C28' C32' 119.3(4)
C27' C28' C32' 120.5(5)
C30' C29' C28' 119.7(4)
C30' C29' H29B 120.2
C28' C29' H29B 120.2
C29' C30' C31' 120.1(5)
C29' C30' C33' 119.2(4)
C31' C30' C33' 120.8(5)
C26' C31' C30' 120.6(4)
C26' C31' H31B 119.7
C30' C31' H31B 119.7
F15' C32' F13' 109.3(5)
F15' C32' F14' 105.2(4)
F13' C32' F14' 105.3(4)
F15' C32' C28' 111.8(4)
F13' C32' C28' 112.9(4)
F14' C32' C28' 111.8(5)
F17B C33' F18B 106(2)
F17B C33' F16' 48.6(17)
F18B C33' F16' 136.0(14)
F17B C33' F16B 101(2)
F18B C33' F16B 106(2)
F16' C33' F16B 58.6(15)
F17B C33' F17' 62.2(19)
F18B C33' F17' 48.2(18)
F16' C33' F17' 107.8(6)
F16B C33' F17' 130.8(13)
F17B C33' F18' 132.1(15)
F18B C33' F18' 60.9(19)
F16' C33' F18' 106.1(6)
F16B C33' F18' 49.7(17)
F17' C33' F18' 105.0(5)
F17B C33' C30' 115.6(15)
F18B C33' C30' 110.4(14)
F16' C33' C30' 113.3(5)
F16B C33' C30' 116.3(12)
F17' C33' C30' 112.3(4)
F18' C33' C30' 111.8(5)

loop_
_geom_bond_atom_site_label_1
_geom_bond_atom_site_label_2
_geom_bond_distance
O1 C3 1.232(5)
O2 C14 1.242(5)
O3 C25 1.250(5)
N1 C1 1.457(5)
N1 C23 1.465(5)
N1 C12 1.472(5)
N2 C3 1.326(6)
N2 C2 1.460(6)
N2 H2A 0.8800
N3 C14 1.323(6)
N3 C13 1.438(6)
N3 H3A 0.8800
N4 C25 1.329(5)
N4 C24 1.455(6)
N4 H4A 0.8800
F1 C10 1.307(6)
F2 C10 1.287(6)
F3 C10 1.339(6)
F4 C11 1.340(6)
F5 C11 1.333(6)
F6 C11 1.329(6)
F7 F9A 1.09(2)
F7 F7A 1.20(2)
F7 C21 1.292(9)
F8 F7A 0.93(2)
F8 F8A 1.33(3)
F8 C21 1.348(9)
F9 F8A 1.12(3)
F9 C21 1.250(7)
F9 F9A 1.44(3)
F8A C21 1.38(3)
F7A C21 1.13(2)
F9A C21 1.30(2)
F10 C22 1.312(6)
F11 C22 1.326(7)
F12 C22 1.318(7)
F13 F14A 1.05(3)
F13 C32 1.274(7)
F13 F13A 1.30(3)
F14 F15A 1.12(3)
F14 F14A 1.27(4)
F14 C32 1.355(8)
F15 F15A 1.03(3)
F15 C32 1.295(8)
F15 F13A 1.36(3)
F13A C32 1.38(3)
F15A C32 1.12(2)
F14A C32 1.24(3)
F16 F16A 1.00(3)
F16 C33 1.303(7)
F16 F17A 1.33(3)
F17 F18A 0.98(2)
F17 F16A 1.27(3)
F17 C33 1.312(7)
F18 F17A 1.11(4)
F18 C33 1.291(7)
F18 F18A 1.36(3)
F17A C33 1.24(3)
F16A C33 1.18(3)
F18A C33 1.25(2)
C1 C2 1.518(6)
C1 H1A 0.9900
C1 H1B 0.9900
C2 H2B 0.9900
C2 H2C 0.9900
C3 C4 1.490(6)
C4 C5 1.383(6)
C4 C9 1.392(6)
C5 C6 1.391(6)
C5 H5A 0.9500
C6 C7 1.379(6)
C6 C10 1.496(7)
C7 C8 1.384(6)
C7 H7A 0.9500
C8 C9 1.376(6)
C8 C11 1.490(7)
C9 H9A 0.9500
C12 C13 1.518(6)
C12 H12A 0.9900
C12 H12B 0.9900
C13 H13A 0.9900
C13 H13B 0.9900
C14 C15 1.498(7)
C15 C16 1.386(6)
C15 C20 1.405(6)
C16 C17 1.382(7)
C16 H16A 0.9500
C17 C18 1.392(7)
C17 C21 1.494(8)
C18 C19 1.385(7)
C18 H18A 0.9500
C19 C20 1.374(7)
C19 C22 1.502(8)
C20 H20A 0.9500
C23 C24 1.514(6)
C23 H23A 0.9900
C23 H23B 0.9900
C24 H24A 0.9900
C24 H24B 0.9900
C25 C26 1.482(6)
C26 C31 1.389(6)
C26 C27 1.399(6)
C27 C28 1.372(6)
C27 H27A 0.9500
C28 C29 1.383(6)
C28 C32 1.500(7)
C29 C30 1.371(6)
C29 H29A 0.9500
C30 C31 1.384(6)
C30 C33 1.505(7)
C31 H31A 0.9500
O1' C3' 1.238(5)
O2' C14' 1.240(5)
O3' C25' 1.240(6)
N1' C23' 1.464(6)
N1' C1' 1.473(6)
N1' C12' 1.473(6)
N2' C3' 1.340(6)
N2' C2' 1.460(6)
N2' H2'A 0.8800
N3' C14' 1.335(6)
N3' C13' 1.439(7)
N3' H3'A 0.8800
N4' C25' 1.326(6)
N4' C24' 1.455(6)
N4' H4'A 0.8800
F1' C10' 1.314(6)
F2' C10' 1.331(6)
F3' C10' 1.327(6)
F4' F4B 0.95(3)
F4' C11' 1.283(11)
F4' F6B 1.45(2)
F5' F4B 1.11(3)
F5' C11' 1.357(12)
F5' F5B 1.41(4)
F6' F5B 0.98(3)
F6' C11' 1.231(10)
F6' F6B 1.29(2)
F6B C11' 1.39(3)
F5B C11' 1.26(4)
F4B C11' 1.08(3)
F7' C21' 1.44(2)
F8' C21' 0.978(15)
F9' C21' 1.42(2)
F10' F12B 0.63(2)
F10' C22' 1.357(9)
F11' F11B 1.44(2)
F11' C22' 1.461(13)
F11' F12B 1.63(2)
F12' F10B 1.03(3)
F12' F11B 1.06(3)
F12' C22' 1.177(13)
F10B C22' 1.453(17)
F11B C22' 1.296(16)
F12B C22' 1.287(15)
F13' C32' 1.333(6)
F14' C32' 1.339(6)
F15' C32' 1.318(6)
F16' F17B 1.03(3)
F16' F16B 1.26(3)
F16' C33' 1.284(7)
F17' F18B 1.05(4)
F17' F17B 1.31(4)
F17' C33' 1.312(7)
F18' F16B 1.10(4)
F18' F18B 1.30(4)
F18' C33' 1.319(7)
F16B C33' 1.29(3)
F18B C33' 1.25(3)
F17B C33' 1.22(3)
C1' C2' 1.495(7)
C1' H1'A 0.9900
C1' H1'B 0.9900
C2' H2'B 0.9900
C2' H2'C 0.9900
C3' C4' 1.484(7)
C4' C5' 1.390(6)
C4' C9' 1.396(7)
C5' C6' 1.386(6)
C5' H5'A 0.9500
C6' C7' 1.380(7)
C6' C10' 1.495(7)
C7' C8' 1.381(7)
C7' H7'A 0.9500
C8' C9' 1.377(7)
C8' C11' 1.503(9)
C9' H9'A 0.9500
C12' C13' 1.530(7)
C12' H12C 0.9900
C12' H12D 0.9900
C13' H13C 0.9900
C13' H13D 0.9900
C14' C15' 1.490(7)
C15' C20' 1.370(7)
C15' C16' 1.390(8)
C16' C17' 1.395(12)
C16' H16B 0.9500
C17' C18' 1.360(12)
C17' C21' 1.77(2)
C18' C19' 1.378(9)
C18' H18B 0.9500
C19' C20' 1.364(8)
C19' C22' 1.451(12)
C20' H20B 0.9500
C23' C24' 1.526(7)
C23' H23C 0.9900
C23' H23D 0.9900
C24' H24C 0.9900
C24' H24D 0.9900
C25' C26' 1.504(7)
C26' C27' 1.375(7)
C26' C31' 1.382(6)
C27' C28' 1.387(6)
C27' H27B 0.9500
C28' C29' 1.382(7)
C28' C32' 1.490(7)
C29' C30' 1.368(7)
C29' H29B 0.9500
C30' C31' 1.384(6)
C30' C33' 1.492(7)
C31' H31B 0.9500

loop_
_geom_hbond_atom_site_label_D
_geom_hbond_atom_site_label_H
_geom_hbond_atom_site_label_A
_geom_hbond_distance_DH
_geom_hbond_distance_HA
_geom_hbond_distance_DA
_geom_hbond_angle_DHA
_geom_hbond_site_symmetry_A
N2 H2A O3 0.88 2.01 2.845(5) 158.5 2_667
N3 H3A O1 0.88 2.00 2.827(5) 156.1 2_767
N4 H4A O2 0.88 1.98 2.858(5) 173.2 .
C13 H13A F3' 0.99 2.56 3.390(6) 141.5 2_767
C23 H23B F14' 0.99 2.64 3.536(5) 150.8 1_546
N2' H2'A O2' 0.88 2.03 2.901(5) 172.6 .
N3' H3'A O3' 0.88 2.12 2.918(5) 151.3 2_676
N4' H4'A O1' 0.88 2.05 2.869(5) 155.1 2_776
C2' H2'C F15 0.99 2.52 3.323(7) 137.8 1_665
C13' H13D F17A 0.99 2.50 3.21(3) 128.6 2_667

loop_
_geom_torsion_atom_site_label_1
_geom_torsion_atom_site_label_2
_geom_torsion_atom_site_label_3
_geom_torsion_atom_site_label_4
_geom_torsion
C21 F9 F8A F8 -26.3(14)
F9A F9 F8A F8 -3(3)
F9A F9 F8A C21 23.3(17)
F7A F8 F8A F9 3(3)
C21 F8 F8A F9 26.0(14)
F7A F8 F8A C21 -23.2(19)
F8A F8 F7A C21 25(2)
F8A F8 F7A F7 -6(5)
C21 F8 F7A F7 -31(3)
F9A F7 F7A F8 8(5)
C21 F7 F7A F8 33(4)
F9A F7 F7A C21 -25(2)
F7A F7 F9A C21 22.2(18)
F7A F7 F9A F9 -5(3)
C21 F7 F9A F9 -27.7(11)
F8A F9 F9A F7 5(3)
C21 F9 F9A F7 31.3(14)
F8A F9 F9A C21 -26.5(19)
F14A F13 F13A F15 12(3)
C32 F13 F13A F15 31.5(11)
F14A F13 F13A C32 -19(2)
F15A F15 F13A F13 -11(2)
C32 F15 F13A F13 -31.7(11)
F15A F15 F13A C32 20.5(18)
F13A F15 F15A C32 -22.0(19)
C32 F15 F15A F14 29(3)
F13A F15 F15A F14 7(5)
F14A F14 F15A F15 0(4)
C32 F14 F15A F15 -29(3)
F14A F14 F15A C32 28.8(17)
F13A F13 F14A C32 19(2)
C32 F13 F14A F14 -27(2)
F13A F13 F14A F14 -7(4)
F15A F14 F14A F13 0(3)
C32 F14 F14A F13 27(2)
F15A F14 F14A C32 -27.3(16)
F18A F18 F17A C33 -12.8(19)
C33 F18 F17A F16 35.8(16)
F18A F18 F17A F16 23(3)
F16A F16 F17A F18 -19(3)
C33 F16 F17A F18 -38.0(17)
F16A F16 F17A C33 19(2)
F17A F16 F16A C33 -18.6(19)
C33 F16 F16A F17 26(2)
F17A F16 F16A F17 7(4)
F18A F17 F16A F16 -2(4)
C33 F17 F16A F16 -27(3)
F18A F17 F16A C33 25(2)
F16A F17 F18A C33 -22.5(19)
F16A F17 F18A F18 7(3)
C33 F17 F18A F18 29.6(17)
F17A F18 F18A F17 -19(3)
C33 F18 F18A F17 -33.0(19)
F17A F18 F18A C33 14(2)
C23 N1 C1 C2 -158.3(3)
C12 N1 C1 C2 77.8(4)
C3 N2 C2 C1 112.4(5)
N1 C1 C2 N2 164.9(3)
C2 N2 C3 O1 4.3(7)
C2 N2 C3 C4 -173.7(4)
O1 C3 C4 C5 144.9(4)
N2 C3 C4 C5 -37.1(6)
O1 C3 C4 C9 -37.3(6)
N2 C3 C4 C9 140.7(4)
C9 C4 C5 C6 -0.6(6)
C3 C4 C5 C6 177.3(4)
C4 C5 C6 C7 -0.6(6)
C4 C5 C6 C10 -179.1(4)
C5 C6 C7 C8 1.1(6)
C10 C6 C7 C8 179.6(4)
C6 C7 C8 C9 -0.4(6)
C6 C7 C8 C11 -178.7(4)
C7 C8 C9 C4 -0.8(6)
C11 C8 C9 C4 177.4(4)
C5 C4 C9 C8 1.3(6)
C3 C4 C9 C8 -176.6(4)
C7 C6 C10 F2 93.6(6)
C5 C6 C10 F2 -88.0(6)
C7 C6 C10 F1 -142.8(5)
C5 C6 C10 F1 35.7(7)
C7 C6 C10 F3 -24.3(7)
C5 C6 C10 F3 154.2(4)
C9 C8 C11 F6 127.2(5)
C7 C8 C11 F6 -54.5(6)
C9 C8 C11 F5 5.9(6)
C7 C8 C11 F5 -175.8(4)
C9 C8 C11 F4 -113.7(5)
C7 C8 C11 F4 64.6(6)
C1 N1 C12 C13 -152.4(4)
C23 N1 C12 C13 83.2(4)
C14 N3 C13 C12 -94.6(5)
N1 C12 C13 N3 65.0(5)
C13 N3 C14 O2 -15.9(6)
C13 N3 C14 C15 163.7(4)
O2 C14 C15 C16 -14.7(6)
N3 C14 C15 C16 165.8(4)
O2 C14 C15 C20 159.9(4)
N3 C14 C15 C20 -19.6(6)
C20 C15 C16 C17 -0.3(6)
C14 C15 C16 C17 174.5(4)
C15 C16 C17 C18 0.4(7)
C15 C16 C17 C21 178.4(5)
C16 C17 C18 C19 -0.1(7)
C21 C17 C18 C19 -178.1(5)
C17 C18 C19 C20 -0.3(7)
C17 C18 C19 C22 179.4(5)
C18 C19 C20 C15 0.4(7)
C22 C19 C20 C15 -179.3(4)
C16 C15 C20 C19 -0.1(6)
C14 C15 C20 C19 -174.7(4)
F8 F7A C21 F9 -66(2)
F7 F7A C21 F9 94.1(17)
F8 F7A C21 F7 -160(2)
F8 F7A C21 F9A -140.7(16)
F7 F7A C21 F9A 19.6(16)
F7 F7A C21 F8 160(2)
F8 F7A C21 F8A -22.0(19)
F7 F7A C21 F8A 138.3(14)
F8 F7A C21 C17 95.0(16)
F7 F7A C21 C17 -104.7(11)
F8A F9 C21 F7A 64(2)
F9A F9 C21 F7A -92(2)
F8A F9 C21 F7 131.0(15)
F9A F9 C21 F7 -26.0(12)
F8A F9 C21 F9A 156.9(17)
F8A F9 C21 F8 24.4(14)
F9A F9 C21 F8 -132.6(12)
F9A F9 C21 F8A -156.9(17)
F8A F9 C21 C17 -96.7(14)
F9A F9 C21 C17 106.4(12)
F9A F7 C21 F7A 155(2)
F9A F7 C21 F9 32.3(15)
F7A F7 C21 F9 -122.5(16)
F7A F7 C21 F9A -155(2)
F9A F7 C21 F8 141.3(15)
F7A F7 C21 F8 -13.5(15)
F9A F7 C21 F8A 87(3)
F7A F7 C21 F8A -68(3)
F9A F7 C21 C17 -100.5(15)
F7A F7 C21 C17 104.7(15)
F7 F9A C21 F7A -22.1(18)
F9 F9A C21 F7A 125.7(14)
F7 F9A C21 F9 -147.8(14)
F9 F9A C21 F7 147.8(14)
F7 F9A C21 F8 -59(2)
F9 F9A C21 F8 88.5(16)
F7 F9A C21 F8A -128.4(16)
F9 F9A C21 F8A 19.4(15)
F7 F9A C21 C17 103.0(11)
F9 F9A C21 C17 -109.3(8)
F8A F8 C21 F7A -154(2)
F7A F8 C21 F9 132.3(18)
F8A F8 C21 F9 -21.9(13)
F7A F8 C21 F7 17.0(18)
F8A F8 C21 F7 -137.1(13)
F7A F8 C21 F9A 59(3)
F8A F8 C21 F9A -95(2)
F7A F8 C21 F8A 154(2)
F7A F8 C21 C17 -103.8(18)
F8A F8 C21 C17 102.1(13)
F9 F8A C21 F7A -134.3(15)
F8 F8A C21 F7A 17.5(15)
F8 F8A C21 F9 151.8(15)
F9 F8A C21 F7 -81(2)
F8 F8A C21 F7 71(2)
F9 F8A C21 F9A -23.8(18)
F8 F8A C21 F9A 128.0(14)
F9 F8A C21 F8 -151.8(15)
F9 F8A C21 C17 106.0(10)
F8 F8A C21 C17 -102.2(9)
C16 C17 C21 F7A 83.3(18)
C18 C17 C21 F7A -98.6(18)
C16 C17 C21 F9 -112.8(8)
C18 C17 C21 F9 65.2(9)
C16 C17 C21 F7 18.3(12)
C18 C17 C21 F7 -163.6(10)
C16 C17 C21 F9A -36.4(16)
C18 C17 C21 F9A 141.7(15)
C16 C17 C21 F8 130.1(8)
C18 C17 C21 F8 -51.8(9)
C16 C17 C21 F8A -167.3(17)
C18 C17 C21 F8A 10.8(18)
C20 C19 C22 F10 -179.6(5)
C18 C19 C22 F10 0.8(8)
C20 C19 C22 F12 -58.9(7)
C18 C19 C22 F12 121.5(5)
C20 C19 C22 F11 59.3(7)
C18 C19 C22 F11 -120.4(6)
C1 N1 C23 C24 73.0(4)
C12 N1 C23 C24 -162.5(4)
C25 N4 C24 C23 175.5(4)
N1 C23 C24 N4 68.4(5)
C24 N4 C25 O3 5.1(6)
C24 N4 C25 C26 -173.8(4)
O3 C25 C26 C31 -152.1(4)
N4 C25 C26 C31 26.8(6)
O3 C25 C26 C27 24.1(6)
N4 C25 C26 C27 -156.9(4)
C31 C26 C27 C28 -0.6(6)
C25 C26 C27 C28 -177.0(4)
C26 C27 C28 C29 0.6(7)
C26 C27 C28 C32 -178.8(5)
C27 C28 C29 C30 0.5(7)
C32 C28 C29 C30 179.9(5)
C28 C29 C30 C31 -1.5(7)
C28 C29 C30 C33 178.8(4)
C29 C30 C31 C26 1.5(6)
C33 C30 C31 C26 -178.9(4)
C27 C26 C31 C30 -0.4(6)
C25 C26 C31 C30 175.8(4)
F15 F15A C32 F14A 133.1(17)
F14 F15A C32 F14A -29.6(18)
F15 F15A C32 F13 84.7(19)
F14 F15A C32 F13 -78(2)
F14 F15A C32 F15 -162.7(18)
F15 F15A C32 F14 162.7(18)
F15 F15A C32 F13A 20.8(19)
F14 F15A C32 F13A -141.9(15)
F15 F15A C32 C28 -99.5(13)
F14 F15A C32 C28 97.8(12)
F13 F14A C32 F15A -129.2(18)
F14 F14A C32 F15A 27.6(17)
F14 F14A C32 F13 156.9(19)
F13 F14A C32 F15 -81(3)
F14 F14A C32 F15 76(2)
F13 F14A C32 F14 -156.9(19)
F13 F14A C32 F13A -15(2)
F14 F14A C32 F13A 141.7(14)
F13 F14A C32 C28 102.1(13)
F14 F14A C32 C28 -101.0(12)
F14A F13 C32 F15A 74(3)
F13A F13 C32 F15A -89(2)
F13A F13 C32 F14A -163(2)
F14A F13 C32 F15 128.2(19)
F13A F13 C32 F15 -34.6(13)
F14A F13 C32 F14 20.1(18)
F13A F13 C32 F14 -142.7(13)
F14A F13 C32 F13A 163(2)
F14A F13 C32 C28 -102.1(18)
F13A F13 C32 C28 95.1(14)
F13A F15 C32 F15A 157(2)
F15A F15 C32 F14A -71(3)
F13A F15 C32 F14A 86(3)
F15A F15 C32 F13 -123.9(15)
F13A F15 C32 F13 33.5(13)
F15A F15 C32 F14 -14.0(15)
F13A F15 C32 F14 143.4(14)
F15A F15 C32 F13A -157(2)
F15A F15 C32 C28 105.9(15)
F13A F15 C32 C28 -96.7(14)
F14A F14 C32 F15A -146(2)
F15A F14 C32 F14A 146(2)
F15A F14 C32 F13 127.9(15)
F14A F14 C32 F13 -17.8(15)
F15A F14 C32 F15 13.5(15)
F14A F14 C32 F15 -132.2(15)
F15A F14 C32 F13A 71(3)
F14A F14 C32 F13A -74(3)
F15A F14 C32 C28 -107.9(15)
F14A F14 C32 C28 106.4(15)
F13 F13A C32 F15A 124.5(15)
F15 F13A C32 F15A -18.1(16)
F13 F13A C32 F14A 13.4(18)
F15 F13A C32 F14A -129.2(17)
F15 F13A C32 F13 -142.6(13)
F13 F13A C32 F15 142.6(13)
F13 F13A C32 F14 72(2)
F15 F13A C32 F14 -71(2)
F13 F13A C32 C28 -109.1(9)
F15 F13A C32 C28 108.3(8)
C27 C28 C32 F15A 179.4(19)
C29 C28 C32 F15A 0(2)
C27 C28 C32 F14A -59(2)
C29 C28 C32 F14A 122(2)
C27 C28 C32 F13 -4.3(10)
C29 C28 C32 F13 176.3(7)
C27 C28 C32 F15 123.6(7)
C29 C28 C32 F15 -55.8(9)
C27 C28 C32 F14 -122.4(7)
C29 C28 C32 F14 58.2(8)
C27 C28 C32 F13A 58.2(17)
C29 C28 C32 F13A -121.3(16)
F16 F16A C33 F17A 19(2)
F17 F16A C33 F17A -139.9(16)
F16 F16A C33 F18A 141.1(15)
F17 F16A C33 F18A -18.0(15)
F16 F16A C33 F18 74(2)
F17 F16A C33 F18 -85.1(19)
F17 F16A C33 F16 -159.1(18)
F16 F16A C33 F17 159.1(18)
F16 F16A C33 C30 -99.2(13)
F17 F16A C33 C30 101.6(10)
F18 F17A C33 F16A 127.2(17)
F16 F17A C33 F16A -15.8(17)
F18 F17A C33 F18A 14(2)
F16 F17A C33 F18A -129.2(15)
F16 F17A C33 F18 -143.0(16)
F18 F17A C33 F16 143.0(16)
F18 F17A C33 F17 62(3)
F16 F17A C33 F17 -81(3)
F18 F17A C33 C30 -109.0(11)
F16 F17A C33 C30 108.0(8)
F17 F18A C33 F16A 22.6(19)
F18 F18A C33 F16A -128.7(14)
F17 F18A C33 F17A 139.2(18)
F18 F18A C33 F17A -12.0(19)
F17 F18A C33 F18 151.2(17)
F17 F18A C33 F16 63(2)
F18 F18A C33 F16 -88.3(17)
F18 F18A C33 F17 -151.2(17)
F17 F18A C33 C30 -100.1(13)
F18 F18A C33 C30 108.7(8)
F17A F18 C33 F16A -81(3)
F18A F18 C33 F16A 85(2)
F18A F18 C33 F17A 166(2)
F17A F18 C33 F18A -166(2)
F17A F18 C33 F16 -34.0(17)
F18A F18 C33 F16 132.1(13)
F17A F18 C33 F17 -145.6(17)
F18A F18 C33 F17 20.5(13)
F17A F18 C33 C30 91.9(17)
F18A F18 C33 C30 -102.0(13)
F17A F16 C33 F16A 159(2)
F16A F16 C33 F17A -159(2)
F16A F16 C33 F18A -60(2)
F17A F16 C33 F18A 100(2)
F16A F16 C33 F18 -129.8(17)
F17A F16 C33 F18 29.6(16)
F16A F16 C33 F17 -18.8(17)
F17A F16 C33 F17 140.5(16)
F16A F16 C33 C30 103.2(17)
F17A F16 C33 C30 -97.4(16)
F18A F17 C33 F16A -155(2)
F18A F17 C33 F17A -73(3)
F16A F17 C33 F17A 82(3)
F16A F17 C33 F18A 155(2)
F18A F17 C33 F18 -26.7(17)
F16A F17 C33 F18 127.9(14)
F18A F17 C33 F16 -138.8(17)
F16A F17 C33 F16 15.7(14)
F18A F17 C33 C30 98.0(17)
F16A F17 C33 C30 -107.4(14)
C29 C30 C33 F16A 25(2)
C31 C30 C33 F16A -155(2)
C29 C30 C33 F17A -94(2)
C31 C30 C33 F17A 86(2)
C29 C30 C33 F18A 140.2(16)
C31 C30 C33 F18A -39.6(16)
C29 C30 C33 F18 -149.1(5)
C31 C30 C33 F18 31.2(7)
C29 C30 C33 F16 -26.8(9)
C31 C30 C33 F16 153.5(7)
C29 C30 C33 F17 92.0(8)
C31 C30 C33 F17 -87.7(8)
F5B F6' F6B C11' 5(3)
F5B F6' F6B F4' -27(4)
C11' F6' F6B F4' -31.6(10)
F4B F4' F6B F6' 10(3)
C11' F4' F6B F6' 32.0(10)
F4B F4' F6B C11' -22(2)
F6B F6' F5B C11' -5(3)
C11' F6' F5B F5' 34(2)
F6B F6' F5B F5' 29(5)
F4B F5' F5B F6' -12(4)
C11' F5' F5B F6' -35(3)
F4B F5' F5B C11' 23(2)
F6B F4' F4B C11' 23(2)
C11' F4' F4B F5' -27(7)
F6B F4' F4B F5' -3(9)
C11' F5' F4B F4' 27(7)
F5B F5' F4B F4' 2(8)
F5B F5' F4B C11' -25(2)
F11B F12' F10B C22' 40(3)
F10B F12' F11B C22' -43(4)
F10B F12' F11B F11' -47(5)
C22' F12' F11B F11' -4.5(18)
C22' F11' F11B F12' 4.2(17)
F12B F11' F11B F12' 49(2)
F12B F11' F11B C22' 44.5(9)
C22' F10' F12B F11' -5(3)
F11B F11' F12B F10' -42(4)
C22' F11' F12B F10' 6(4)
F11B F11' F12B C22' -48.0(10)
F18B F18' F16B F16' 5(3)
C33' F18' F16B F16' -20.7(18)
F18B F18' F16B C33' 26.1(19)
F17B F16' F16B F18' -10(4)
C33' F16' F16B F18' 21.8(19)
F17B F16' F16B C33' -31(2)
F17B F17' F18B C33' 23(2)
F17B F17' F18B F18' -5(4)
C33' F17' F18B F18' -29(2)
F16B F18' F18B F17' 2(4)
C33' F18' F18B F17' 31(2)
F16B F18' F18B C33' -28(2)
F16B F16' F17B C33' 31(2)
F16B F16' F17B F17' 6(4)
C33' F16' F17B F17' -25(2)
F18B F17' F17B F16' 1(4)
C33' F17' F17B F16' 26(3)
F18B F17' F17B C33' -25(2)
C23' N1' C1' C2' -71.5(5)
C12' N1' C1' C2' 164.5(4)
C3' N2' C2' C1' -177.3(4)
N1' C1' C2' N2' -69.1(5)
C2' N2' C3' O1' -1.3(6)
C2' N2' C3' C4' 178.7(4)
O1' C3' C4' C5' 144.7(4)
N2' C3' C4' C5' -35.3(6)
O1' C3' C4' C9' -32.1(6)
N2' C3' C4' C9' 147.9(4)
C9' C4' C5' C6' 1.5(6)
C3' C4' C5' C6' -175.2(4)
C4' C5' C6' C7' -2.0(6)
C4' C5' C6' C10' 179.5(4)
C5' C6' C7' C8' 0.8(7)
C10' C6' C7' C8' 179.2(4)
C6' C7' C8' C9' 0.9(7)
C6' C7' C8' C11' -178.5(6)
C7' C8' C9' C4' -1.4(7)
C11' C8' C9' C4' 178.0(6)
C5' C4' C9' C8' 0.2(7)
C3' C4' C9' C8' 177.1(4)
C7' C6' C10' F1' -108.0(5)
C5' C6' C10' F1' 70.5(6)
C7' C6' C10' F3' 132.1(5)
C5' C6' C10' F3' -49.4(6)
C7' C6' C10' F2' 13.0(7)
C5' C6' C10' F2' -168.5(4)
F4' F4B C11' F6' -88(3)
F5' F4B C11' F6' 80(2)
F4' F4B C11' F5B -138(2)
F5' F4B C11' F5B 30(2)
F5' F4B C11' F4' 168(3)
F4' F4B C11' F5' -168(3)
F4' F4B C11' F6B -24(2)
F5' F4B C11' F6B 144.1(15)
F4' F4B C11' C8' 97.4(18)
F5' F4B C11' C8' -95.0(17)
F5B F6' C11' F4B -86(3)
F6B F6' C11' F4B 90(3)
F6B F6' C11' F5B 176(3)
F5B F6' C11' F4' -137(2)
F6B F6' C11' F4' 39.3(15)
F5B F6' C11' F5' -32(2)
F6B F6' C11' F5' 144.2(14)
F5B F6' C11' F6B -176(3)
F5B F6' C11' C8' 89(2)
F6B F6' C11' C8' -94.4(15)
F6' F5B C11' F4B 120(2)
F5' F5B C11' F4B -26(2)
F5' F5B C11' F6' -145(2)
F6' F5B C11' F4' 73(4)
F5' F5B C11' F4' -73(3)
F6' F5B C11' F5' 145(2)
F6' F5B C11' F6B 3(2)
F5' F5B C11' F6B -142.1(14)
F6' F5B C11' C8' -110.7(17)
F5' F5B C11' C8' 103.9(12)
F6B F4' C11' F4B -155(3)
F4B F4' C11' F6' 119(2)
F6B F4' C11' F6' -36.5(15)
F4B F4' C11' F5B 71(4)
F6B F4' C11' F5B -85(3)
F4B F4' C11' F5' 10(2)
F6B F4' C11' F5' -145.4(14)
F4B F4' C11' F6B 155(3)
F4B F4' C11' C8' -106(2)
F6B F4' C11' C8' 99.0(14)
F5B F5' C11' F4B 149(3)
F4B F5' C11' F6' -124(2)
F5B F5' C11' F6' 25.0(17)
F4B F5' C11' F5B -149(3)
F4B F5' C11' F4' -9(2)
F5B F5' C11' F4' 140.5(19)
F4B F5' C11' F6B -68(3)
F5B F5' C11' F6B 81(3)
F4B F5' C11' C8' 109(2)
F5B F5' C11' C8' -101.1(18)
F6' F6B C11' F4B -121.5(19)
F4' F6B C11' F4B 18(2)
F4' F6B C11' F6' 139.9(13)
F6' F6B C11' F5B -3(2)
F4' F6B C11' F5B 137.1(18)
F6' F6B C11' F4' -139.9(13)
F6' F6B C11' F5' -71(2)
F4' F6B C11' F5' 69(3)
F6' F6B C11' C8' 111.7(10)
F4' F6B C11' C8' -108.4(9)
C9' C8' C11' F4B 179(2)
C7' C8' C11' F4B -2(2)
C9' C8' C11' F6' 3.3(15)
C7' C8' C11' F6' -177.3(12)
C9' C8' C11' F5B 53(2)
C7' C8' C11' F5B -128(2)
C9' C8' C11' F4' -130.0(13)
C7' C8' C11' F4' 49.5(16)
C9' C8' C11' F5' 121.7(10)
C7' C8' C11' F5' -58.8(11)
C9' C8' C11' F6B -59.8(16)
C7' C8' C11' F6B 119.6(15)
C23' N1' C12' C13' 150.8(5)
C1' N1' C12' C13' -85.2(6)
C14' N3' C13' C12' 97.9(5)
N1' C12' C13' N3' -62.1(6)
C13' N3' C14' O2' 7.7(6)
C13' N3' C14' C15' -175.2(4)
O2' C14' C15' C20' 3.3(6)
N3' C14' C15' C20' -173.9(4)
O2' C14' C15' C16' -174.3(5)
N3' C14' C15' C16' 8.5(7)
C20' C15' C16' C17' 3.3(10)
C14' C15' C16' C17' -179.1(6)
C15' C16' C17' C18' -2.5(13)
C15' C16' C17' C21' 178.6(9)
C16' C17' C18' C19' -0.3(13)
C21' C17' C18' C19' 178.4(10)
C17' C18' C19' C20' 2.4(11)
C17' C18' C19' C22' -178.2(9)
C18' C19' C20' C15' -1.6(9)
C22' C19' C20' C15' 178.9(7)
C16' C15' C20' C19' -1.3(8)
C14' C15' C20' C19' -179.1(5)
C18' C17' C21' F8' 152(2)
C16' C17' C21' F8' -29(3)
C18' C17' C21' F9' 13.8(18)
C16' C17' C21' F9' -167.3(12)
C18' C17' C21' F7' -93.8(16)
C16' C17' C21' F7' 85.1(12)
F10B F12' C22' F12B 78(3)
F11B F12' C22' F12B -79(3)
F10B F12' C22' F11B 156(2)
F10B F12' C22' F10' 51(2)
F11B F12' C22' F10' -105.7(18)
F10B F12' C22' C19' -84(2)
F11B F12' C22' C19' 119.2(14)
F11B F12' C22' F10B -156(2)
F10B F12' C22' F11' 160.4(19)
F11B F12' C22' F11' 4.0(16)
F10' F12B C22' F12' -69(3)
F11' F12B C22' F12' 107(2)
F10' F12B C22' F11B -120(2)
F11' F12B C22' F11B 56.4(12)
F11' F12B C22' F10' 176(2)
F10' F12B C22' C19' 93(2)
F11' F12B C22' C19' -90.7(13)
F10' F12B C22' F10B -24(2)
F11' F12B C22' F10B 151.7(16)
F10' F12B C22' F11' -176(2)
F11' F11B C22' F12' 175.9(17)
F12' F11B C22' F12B 121.0(19)
F11' F11B C22' F12B -63.1(14)
F12' F11B C22' F10' 95.1(18)
F11' F11B C22' F10' -89.1(11)
F12' F11B C22' C19' -97.6(15)
F11' F11B C22' C19' 78.3(16)
F12' F11B C22' F10B 16.3(17)
F11' F11B C22' F10B -167.9(14)
F12' F11B C22' F11' -175.9(17)
F12B F10' C22' F12' 122(3)
F12B F10' C22' F11B 68(2)
F12B F10' C22' C19' -101(2)
F12B F10' C22' F10B 156(2)
F12B F10' C22' F11' 4(2)
C20' C19' C22' F12' -27(2)
C18' C19' C22' F12' 153.2(17)
C20' C19' C22' F12B 169.9(15)
C18' C19' C22' F12B -10(2)
C20' C19' C22' F11B 33.7(19)
C18' C19' C22' F11B -145.8(14)
C20' C19' C22' F10' -159.2(9)
C18' C19' C22' F10' 21.3(14)
C20' C19' C22' F10B -73.9(15)
C18' C19' C22' F10B 106.7(14)
C20' C19' C22' F11' 95.4(9)
C18' C19' C22' F11' -84.0(10)
F12' F10B C22' F12B -120.3(19)
F12' F10B C22' F11B -18.0(18)
F12' F10B C22' F10' -131.5(18)
F12' F10B C22' C19' 114.6(14)
F12' F10B C22' F11' -42(4)
F11B F11' C22' F12' -3.5(14)
F12B F11' C22' F12' -116.8(14)
F11B F11' C22' F12B 113.3(14)
F12B F11' C22' F11B -113.3(14)
F11B F11' C22' F10' 111.5(12)
F12B F11' C22' F10' -1.8(11)
F11B F11' C22' C19' -130.2(11)
F12B F11' C22' C19' 116.5(11)
F11B F11' C22' F10B 27(3)
F12B F11' C22' F10B -86(3)
C1' N1' C23' C24' 159.2(4)
C12' N1' C23' C24' -77.3(5)
C25' N4' C24' C23' -105.5(5)
N1' C23' C24' N4' -169.2(4)
C24' N4' C25' O3' -5.1(8)
C24' N4' C25' C26' 173.4(4)
O3' C25' C26' C27' 37.2(7)
N4' C25' C26' C27' -141.4(5)
O3' C25' C26' C31' -144.6(5)
N4' C25' C26' C31' 36.9(7)
C31' C26' C27' C28' 0.3(7)
C25' C26' C27' C28' 178.7(4)
C26' C27' C28' C29' 1.0(7)
C26' C27' C28' C32' -177.0(5)
C27' C28' C29' C30' -1.1(7)
C32' C28' C29' C30' 176.8(4)
C28' C29' C30' C31' 0.0(7)
C28' C29' C30' C33' 179.8(4)
C27' C26' C31' C30' -1.5(6)
C25' C26' C31' C30' -179.8(4)
C29' C30' C31' C26' 1.4(6)
C33' C30' C31' C26' -178.5(4)
C29' C28' C32' F15' -68.3(6)
C27' C28' C32' F15' 109.6(5)
C29' C28' C32' F13' 167.9(5)
C27' C28' C32' F13' -14.2(7)
C29' C28' C32' F14' 49.4(6)
C27' C28' C32' F14' -132.6(5)
F16' F17B C33' F18B -138(2)
F17' F17B C33' F18B 20(2)
F17' F17B C33' F16' 158(2)
F16' F17B C33' F16B -27(2)
F17' F17B C33' F16B 130.4(15)
F16' F17B C33' F17' -158(2)
F16' F17B C33' F18' -73(3)
F17' F17B C33' F18' 85(2)
F16' F17B C33' C30' 99.3(15)
F17' F17B C33' C30' -102.9(12)
F17' F18B C33' F17B -24(2)
F18' F18B C33' F17B 129.6(17)
F17' F18B C33' F16' -70(3)
F18' F18B C33' F16' 83(2)
F17' F18B C33' F16B -131.3(18)
F18' F18B C33' F16B 22.3(18)
F18' F18B C33' F17' 153.5(19)
F17' F18B C33' F18' -154(2)
F17' F18B C33' C30' 102.2(13)
F18' F18B C33' C30' -104.3(10)
F16B F16' C33' F17B -148(2)
F17B F16' C33' F18B 68(3)
F16B F16' C33' F18B -80(3)
F17B F16' C33' F16B 148(2)
F17B F16' C33' F17' 21(2)
F16B F16' C33' F17' -127.5(15)
F17B F16' C33' F18' 133(2)
F16B F16' C33' F18' -15.5(15)
F17B F16' C33' C30' -104(2)
F16B F16' C33' C30' 107.6(15)
F18' F16B C33' F17B -136.5(19)
F16' F16B C33' F17B 23.9(19)
F18' F16B C33' F18B -26(2)
F16' F16B C33' F18B 134.7(18)
F18' F16B C33' F16' -160.4(17)
F18' F16B C33' F17' -73(2)
F16' F16B C33' F17' 87(2)
F16' F16B C33' F18' 160.4(17)
F18' F16B C33' C30' 97.2(13)
F16' F16B C33' C30' -102.4(10)
F18B F17' C33' F17B 154(2)
F17B F17' C33' F18B -154(2)
F18B F17' C33' F16' 136.5(19)
F17B F17' C33' F16' -17.3(17)
F18B F17' C33' F16B 73(3)
F17B F17' C33' F16B -81(3)
F18B F17' C33' F18' 23.8(19)
F17B F17' C33' F18' -130.1(17)
F18B F17' C33' C30' -98.0(19)
F17B F17' C33' C30' 108.2(17)
F16B F18' C33' F17B 66(3)
F18B F18' C33' F17B -86(3)
F16B F18' C33' F18B 151(2)
F16B F18' C33' F16' 17.4(16)
F18B F18' C33' F16' -134.1(17)
F18B F18' C33' F16B -151(2)
F16B F18' C33' F17' 131.3(16)
F18B F18' C33' F17' -20.1(16)
F16B F18' C33' C30' -106.6(16)
F18B F18' C33' C30' 101.9(16)
C29' C30' C33' F17B -136(2)
C31' C30' C33' F17B 44(2)
C29' C30' C33' F18B 103(2)
C31' C30' C33' F18B -77(2)
C29' C30' C33' F16' -82.6(9)
C31' C30' C33' F16' 97.3(8)
C29' C30' C33' F16B -17(2)
C31' C30' C33' F16B 162(2)
C29' C30' C33' F17' 155.0(6)
C31' C30' C33' F17' -25.2(7)
C29' C30' C33' F18' 37.3(7)
C31' C30' C33' F18' -142.9(5)

loop_
_platon_squeeze_void_nr
_platon_squeeze_void_average_x
_platon_squeeze_void_average_y
_platon_squeeze_void_average_z
_platon_squeeze_void_volume
_platon_squeeze_void_count_electrons
_platon_squeeze_void_content
1 0.336 0.250 0.727 263 64 ' '
2 0.165 0.898 0.097 32 1 ' '
3 0.278 0.552 0.437 7 1 ' '
4 0.664 0.750 0.273 263 64 ' '
5 0.722 0.448 0.562 7 1 ' '
6 0.835 0.102 0.903 32 1 ' '
